data_4085608
loop_
_publ_author_name
'Boselli, Luca'
'Carraz, Ma\"elle'
'Maz\`eres, Serge'
'Paloque, Lucie'
'Gonz\'alez, Germ\'an'
'Benoit-Vical, Fran\,coise'
'Valentin, Alexis'
'Hemmert, Catherine'
'Gornitzka, Heinz'

_publ_section_title
;
 Synthesis, Structures, and Biological Studies of Heterobimetallic
 Au(I)--Ru(II) Complexes Involving N-Heterocyclic Carbene-Based
 Multidentate Ligands
;
_journal_issue 6
_journal_name_full Organometallics
_journal_page_first 1046
_journal_paper_doi 10.1021/om501158m
_journal_volume 34
_journal_year 2015
_chemical_formula_sum 'C45 H49 F18 N8 O3 P3 Ru'
_chemical_formula_weight 1285.90
_chemical_name_systematic
; 
 ? 
;
_space_group_crystal_system monoclinic
_space_group_IT_number 14
_space_group_name_Hall '-P 2yn'
_space_group_name_H-M_alt 'P 1 21/n 1'
_symmetry_space_group_name_Hall '-P 2yn'
_symmetry_space_group_name_H-M 'P 1 21/n 1'
_atom_sites_solution_hydrogens mixed
_audit_creation_method SHELXL-2014
_cell_angle_alpha 90
_cell_angle_beta 109.07(3)
_cell_angle_gamma 90
_cell_formula_units_Z 4
_cell_length_a 12.179(2)
_cell_length_b 26.720(5)
_cell_length_c 17.866(4)
_cell_measurement_temperature 173(2)
_cell_volume 5495(2)
_computing_cell_refinement 'Bruker SAINT'
_computing_data_collection 'Bruker APEX2'
_computing_data_reduction 'Bruker SAINT A'
_computing_molecular_graphics 'Bruker SHELXTL'
_computing_publication_material 'Bruker SHELXTL'
_computing_structure_refinement 'SHELXL-2014 (Sheldrick, 2014)'
_computing_structure_solution 'SHELXS-97 (Sheldrick, 2008)'
_diffrn_ambient_temperature 173(2)
_diffrn_measured_fraction_theta_full 0.678
_diffrn_measured_fraction_theta_max 0.661
_diffrn_measurement_device_type 'Bruker APEX-II CCD'
_diffrn_measurement_method '\f and \w scans'
_diffrn_radiation_monochromator graphite
_diffrn_radiation_source 'sealed tube'
_diffrn_radiation_type MoK\a
_diffrn_radiation_wavelength 0.71073
_diffrn_reflns_av_R_equivalents 0.0317
_diffrn_reflns_av_unetI/netI 0.0577
_diffrn_reflns_Laue_measured_fraction_full 0.678
_diffrn_reflns_Laue_measured_fraction_max 0.661
_diffrn_reflns_limit_h_max 12
_diffrn_reflns_limit_h_min -15
_diffrn_reflns_limit_k_max 33
_diffrn_reflns_limit_k_min -33
_diffrn_reflns_limit_l_max 22
_diffrn_reflns_limit_l_min -21
_diffrn_reflns_number 29646
_diffrn_reflns_point_group_measured_fraction_full 0.678
_diffrn_reflns_point_group_measured_fraction_max 0.661
_diffrn_reflns_theta_full 25.242
_diffrn_reflns_theta_max 26.371
_diffrn_reflns_theta_min 5.107
_diffrn_standards_number 0
_exptl_absorpt_coefficient_mu 0.480
_exptl_absorpt_correction_T_max 0.7459
_exptl_absorpt_correction_T_min 0.6514
_exptl_absorpt_correction_type multi-scan
_exptl_absorpt_process_details 'SCALE (Bruker-AXS)'
_exptl_crystal_colour orange
_exptl_crystal_density_diffrn 1.554
_exptl_crystal_description plate
_exptl_crystal_F_000 2600
_exptl_crystal_size_max 0.500
_exptl_crystal_size_mid 0.200
_exptl_crystal_size_min 0.200
_refine_diff_density_max 0.481
_refine_diff_density_min -0.358
_refine_diff_density_rms 0.054
_refine_ls_extinction_method none
_refine_ls_goodness_of_fit_ref 1.025
_refine_ls_hydrogen_treatment constr
_refine_ls_matrix_type full
_refine_ls_number_parameters 775
_refine_ls_number_reflns 7440
_refine_ls_number_restraints 107
_refine_ls_restrained_S_all 1.026
_refine_ls_R_factor_all 0.0720
_refine_ls_R_factor_gt 0.0468
_refine_ls_shift/su_max 0.001
_refine_ls_shift/su_mean 0.000
_refine_ls_structure_factor_coef Fsqd
_refine_ls_weighting_details 'w=1/[\s^2^(Fo^2^)+(0.0804P)^2^+0.0767P] where P=(Fo^2^+2Fc^2^)/3'
_refine_ls_weighting_scheme calc
_refine_ls_wR_factor_gt 0.1220
_refine_ls_wR_factor_ref 0.1350
_reflns_Friedel_coverage 0.000
_reflns_number_gt 5361
_reflns_number_total 7440
_reflns_threshold_expression 'I > 2\s(I)'
_cod_data_source_file om501158m_si_002.cif
_cod_data_source_block 3Ru
_cod_depositor_comments
;Adding full bibliography for 4085605--4085609.cif.

The following automatic conversions were performed:

'_exptl_absorpt_correction_type' value 'multi-scans' was replaced
with the value 'multi-scan' as specified in the replacement file
'src/cod-tools/trunk/data/replacement-values/replacement_values.lst'.

Automatic conversion script
Id: cif_fix_values 5376 2017-05-30 11:51:03Z andrius 
;
_cod_database_code 4085608
_shelx_space_group_comment
; 
The symmetry employed for this shelxl refinement is uniquely defined 
by the following loop, which should always be used as a source of 
symmetry information in preference to the above space-group names. 
They are only intended as comments. 
;
_shelx_estimated_absorpt_t_min 0.795
_shelx_estimated_absorpt_t_max 0.910

loop_
_space_group_symop_operation_xyz
'x, y, z'
'-x+1/2, y+1/2, -z+1/2'
'-x, -y, -z'
'x-1/2, -y-1/2, z-1/2'

loop_
_atom_site_label
_atom_site_type_symbol
_atom_site_fract_x
_atom_site_fract_y
_atom_site_fract_z
_atom_site_U_iso_or_equiv
_atom_site_adp_type
_atom_site_occupancy
_atom_site_site_symmetry_order
_atom_site_calc_flag
_atom_site_refinement_flags_posn
_atom_site_refinement_flags_adp
_atom_site_refinement_flags_occupancy
_atom_site_disorder_assembly
_atom_site_disorder_group
Ru1 Ru 0.24331(2) 0.14698(2) 0.70844(2) 0.02685(14) Uani 1 1 d . . . A 2
N1 N -0.1089(3) 0.08870(14) 0.9080(2) 0.0519(9) Uani 1 1 d . . . A 2
C1 C -0.1343(4) 0.06533(17) 0.8399(3) 0.0511(11) Uani 1 1 d . . . A 2
H1 H -0.196(7) 0.070(3) 0.783(5) 0.11(2) Uiso 1 1 d . . . B 2
N2 N -0.0474(3) 0.03457(12) 0.8413(2) 0.0447(9) Uani 1 1 d . . . A 2
C2 C -0.0029(5) 0.0724(2) 0.9559(3) 0.0626(13) Uani 1 1 d . . . A 2
H2 H 0.0360 0.0830 1.0087 0.075 Uiso 1 1 calc R U . A 2
N3 N 0.1185(3) 0.09200(11) 0.68282(18) 0.0322(7) Uani 1 1 d . . . A 2
C3 C 0.0360(4) 0.03876(19) 0.9150(3) 0.0593(13) Uani 1 1 d . . . A 2
H3 H 0.1075 0.0211 0.9332 0.071 Uiso 1 1 calc R U . A 2
N4 N 0.2120(3) 0.13763(12) 0.58866(19) 0.0362(7) Uani 1 1 d . . . A 2
C4 C -0.1815(5) 0.1284(2) 0.9259(4) 0.0657(14) Uani 1 1 d . . . A 2
H4A H -0.1972 0.1200 0.9755 0.079 Uiso 1 1 calc R U . A 2
H4B H -0.2569 0.1303 0.8826 0.079 Uiso 1 1 calc R U . A 2
N5 N 0.2678(3) 0.14674(10) 0.8279(2) 0.0311(7) Uani 1 1 d . . . A 2
C5 C -0.1201(4) 0.17909(19) 0.9351(3) 0.0573(12) Uani 1 1 d . . . A 2
N6 N 0.3710(3) 0.09367(11) 0.74742(18) 0.0322(7) Uani 1 1 d . . . A 2
C6 C -0.0620(5) 0.1976(2) 1.0086(3) 0.0717(15) Uani 1 1 d . . . A 2
H6 H -0.0600 0.1786 1.0539 0.086 Uiso 1 1 calc R U . A 2
N7 N 0.3549(3) 0.20664(11) 0.72000(18) 0.0334(7) Uani 1 1 d . . . A 2
C7 C -0.0067(6) 0.2425(3) 1.0184(4) 0.0805(18) Uani 1 1 d . . . A 2
H7 H 0.0341 0.2544 1.0702 0.097 Uiso 1 1 calc R U . A 2
N8 N 0.1284(3) 0.20625(12) 0.6840(2) 0.0364(7) Uani 1 1 d . . . A 2
C8 C -0.0097(6) 0.2712(2) 0.9528(4) 0.0794(18) Uani 1 1 d . . . A 2
H8 H 0.0278 0.3028 0.9591 0.095 Uiso 1 1 calc R U . A 2
C9 C -0.0692(5) 0.2523(2) 0.8771(4) 0.0738(16) Uani 1 1 d . . . A 2
H9 H -0.0724 0.2713 0.8314 0.089 Uiso 1 1 calc R U . A 2
C10 C -0.1242(5) 0.20529(19) 0.8687(3) 0.0612(13) Uani 1 1 d . . . A 2
H10 H -0.1635 0.1920 0.8176 0.073 Uiso 1 1 calc R U . A 2
C11 C -0.0443(4) 0.00380(16) 0.7741(3) 0.0507(11) Uani 1 1 d . . . A 2
H11A H -0.1223 -0.0106 0.7482 0.061 Uiso 1 1 calc R U . A 2
H11B H 0.0105 -0.0243 0.7942 0.061 Uiso 1 1 calc R U . A 2
C12 C 0.0817(3) 0.06715(14) 0.7350(2) 0.0351(8) Uani 1 1 d . . . A 2
H12 H 0.1189 0.0736 0.7897 0.042 Uiso 1 1 calc R U . A 2
C13 C -0.0081(3) 0.03238(14) 0.7137(3) 0.0428(10) Uani 1 1 d . . . A 2
C14 C -0.0628(4) 0.02430(16) 0.6324(3) 0.0523(12) Uani 1 1 d . . . A 2
H14 H -0.1272 0.0022 0.6149 0.063 Uiso 1 1 calc R U . A 2
C15 C -0.0245(4) 0.04775(18) 0.5791(3) 0.0546(12) Uani 1 1 d . . . A 2
H15 H -0.0602 0.0415 0.5241 0.065 Uiso 1 1 calc R U . A 2
C16 C 0.0679(4) 0.08132(15) 0.6047(2) 0.0405(9) Uani 1 1 d . . . A 2
C17 C 0.1207(4) 0.10622(16) 0.5517(3) 0.0449(10) Uani 1 1 d . . . A 2
C18 C 0.0863(5) 0.0978(2) 0.4708(3) 0.0676(14) Uani 1 1 d . . . A 2
H18 H 0.0218 0.0767 0.4460 0.081 Uiso 1 1 calc R U . A 2
C19 C 0.1466(6) 0.1203(3) 0.4263(3) 0.0820(19) Uani 1 1 d . . . A 2
H19 H 0.1240 0.1149 0.3708 0.098 Uiso 1 1 calc R U . A 2
C20 C 0.2387(6) 0.1504(2) 0.4631(3) 0.0706(16) Uani 1 1 d . . . A 2
H20 H 0.2819 0.1657 0.4336 0.085 Uiso 1 1 calc R U . A 2
C21 C 0.2691(4) 0.15866(18) 0.5448(3) 0.0519(11) Uani 1 1 d . . . A 2
H21 H 0.3329 0.1801 0.5698 0.062 Uiso 1 1 calc R U . A 2
C22 C 0.2064(4) 0.17267(15) 0.8651(2) 0.0417(9) Uani 1 1 d . . . A 2
H22 H 0.1523 0.1967 0.8352 0.050 Uiso 1 1 calc R U . A 2
C23 C 0.2166(4) 0.1667(2) 0.9429(3) 0.0554(12) Uani 1 1 d . . . A 2
H23 H 0.1713 0.1860 0.9667 0.066 Uiso 1 1 calc R U . A 2
C24 C 0.2965(5) 0.1312(3) 0.9863(3) 0.0683(15) Uani 1 1 d . . . A 2
H24 H 0.3057 0.1258 1.0405 0.082 Uiso 1 1 calc R U . A 2
C25 C 0.3614(4) 0.10430(19) 0.9508(3) 0.0520(11) Uani 1 1 d . . . A 2
H25 H 0.4163 0.0804 0.9802 0.062 Uiso 1 1 calc R U . A 2
C26 C 0.3461(3) 0.11228(15) 0.8714(2) 0.0385(9) Uani 1 1 d . . . A 2
C27 C 0.4075(3) 0.08415(14) 0.8271(2) 0.0357(9) Uani 1 1 d . . . A 2
C28 C 0.4965(4) 0.05020(15) 0.8615(3) 0.0458(10) Uani 1 1 d . . . A 2
H28 H 0.5215 0.0447 0.9171 0.055 Uiso 1 1 calc R U . A 2
C29 C 0.5477(4) 0.02484(16) 0.8153(3) 0.0567(13) Uani 1 1 d . . . A 2
H29 H 0.6082 0.0015 0.8380 0.068 Uiso 1 1 calc R U . A 2
C30 C 0.5096(4) 0.03394(16) 0.7347(3) 0.0506(11) Uani 1 1 d . . . A 2
H30 H 0.5436 0.0166 0.7014 0.061 Uiso 1 1 calc R U . A 2
C31 C 0.4233(4) 0.06776(15) 0.7032(3) 0.0420(9) Uani 1 1 d . . . A 2
H31 H 0.3987 0.0735 0.6477 0.050 Uiso 1 1 calc R U . A 2
C32 C 0.4710(3) 0.20398(17) 0.7365(3) 0.0439(10) Uani 1 1 d . . . A 2
H32 H 0.5076 0.1721 0.7465 0.053 Uiso 1 1 calc R U . A 2
C33 C 0.5381(4) 0.2458(2) 0.7396(3) 0.0567(12) Uani 1 1 d . . . A 2
H33 H 0.6196 0.2426 0.7508 0.068 Uiso 1 1 calc R U . A 2
C34 C 0.4871(5) 0.29198(19) 0.7264(3) 0.0608(13) Uani 1 1 d . . . A 2
H34 H 0.5328 0.3211 0.7287 0.073 Uiso 1 1 calc R U . A 2
C35 C 0.3706(4) 0.29568(16) 0.7099(3) 0.0511(11) Uani 1 1 d . . . A 2
H35 H 0.3344 0.3276 0.7006 0.061 Uiso 1 1 calc R U . A 2
C36 C 0.3033(3) 0.25281(13) 0.7064(2) 0.0376(9) Uani 1 1 d . . . A 2
C37 C 0.1773(3) 0.25264(13) 0.6892(2) 0.0384(9) Uani 1 1 d . . . A 2
C38 C 0.1113(4) 0.29574(17) 0.6798(3) 0.0564(12) Uani 1 1 d . . . A 2
H38 H 0.1468 0.3277 0.6826 0.068 Uiso 1 1 calc R U . A 2
C39 C -0.0073(5) 0.2920(2) 0.6664(4) 0.0731(16) Uani 1 1 d . . . A 2
H39 H -0.0537 0.3212 0.6611 0.088 Uiso 1 1 calc R U . A 2
C40 C -0.0560(4) 0.2454(2) 0.6609(4) 0.0648(14) Uani 1 1 d . . . A 2
H40 H -0.1369 0.2418 0.6519 0.078 Uiso 1 1 calc R U . A 2
C41 C 0.0138(4) 0.20363(16) 0.6687(3) 0.0483(11) Uani 1 1 d . . . A 2
H41 H -0.0216 0.1715 0.6628 0.058 Uiso 1 1 calc R U . A 2
P1 P 0.25425(9) 0.10428(4) 0.21089(6) 0.0401(3) Uani 1 1 d . . . C 2
F1 F 0.1351(4) 0.10569(11) 0.2289(3) 0.1131(16) Uani 1 1 d . . . C 2
F2 F 0.3675(3) 0.10039(13) 0.1876(3) 0.1030(14) Uani 1 1 d . . . C 2
F3 F 0.3116(8) 0.1403(2) 0.2785(3) 0.179(3) Uani 1 1 d . . . C 2
F4 F 0.1931(4) 0.06586(17) 0.1417(2) 0.1024(13) Uani 1 1 d . . . C 2
F5 F 0.2171(4) 0.15000(15) 0.1522(3) 0.1146(17) Uani 1 1 d . . . C 2
F6 F 0.2907(3) 0.05603(12) 0.2654(2) 0.0827(11) Uani 1 1 d . . . C 2
P2 P 0.69272(11) 0.12932(6) 0.64138(9) 0.0617(4) Uani 1 1 d . . . D 2
F7 F 0.5569(3) 0.13041(14) 0.5962(2) 0.0825(10) Uani 1 1 d . . . D 2
F8 F 0.8297(2) 0.12853(12) 0.6899(2) 0.0763(10) Uani 1 1 d . . . D 2
F9 F 0.6967(3) 0.18895(13) 0.6424(3) 0.0970(13) Uani 1 1 d . . . D 2
F10 F 0.6918(3) 0.06953(12) 0.6449(2) 0.0722(8) Uani 1 1 d . . . D 2
F11 F 0.7189(4) 0.1284(2) 0.5610(3) 0.1157(15) Uani 1 1 d . . . D 2
F12 F 0.6691(2) 0.13045(12) 0.72458(19) 0.0649(8) Uani 1 1 d . . . D 2
P3 P 0.71455(12) 0.06146(4) 0.10020(11) 0.0666(4) Uani 1 1 d . . . E 2
F13 F 0.6939(7) 0.08547(18) 0.1715(3) 0.163(3) Uani 1 1 d . . . E 2
F14 F 0.7354(4) 0.03758(15) 0.0223(3) 0.1048(13) Uani 1 1 d . . . E 2
F15 F 0.7615(3) 0.01091(10) 0.1485(2) 0.0706(9) Uani 1 1 d . . . E 2
F16 F 0.6689(3) 0.11096(12) 0.0493(3) 0.1039(14) Uani 1 1 d . . . E 2
F17 F 0.5891(3) 0.03864(17) 0.0684(3) 0.129(2) Uani 1 1 d . . . E 2
F18 F 0.8432(4) 0.08190(16) 0.1227(3) 0.1160(16) Uani 1 1 d . . . E 2
C42 C 0.2477(14) 0.3166(6) 0.8948(10) 0.139(8) Uani 0.581(9) 1 d . U P F 1
H42A H 0.2597 0.3472 0.8682 0.209 Uiso 0.581(9) 1 calc R U P F 1
H42B H 0.1954 0.3237 0.9251 0.209 Uiso 0.581(9) 1 calc R U P F 1
H42C H 0.2132 0.2908 0.8551 0.209 Uiso 0.581(9) 1 calc R U P F 1
C43 C 0.3440(10) 0.3013(4) 0.9411(8) 0.089(4) Uani 0.581(9) 1 d . U P F 1
H43A H 0.3291 0.2881 0.9886 0.107 Uiso 0.581(9) 1 calc R U P F 1
H43B H 0.3937 0.3313 0.9584 0.107 Uiso 0.581(9) 1 calc R U P F 1
O1 O 0.4093(7) 0.2667(3) 0.9198(4) 0.066(2) Uani 0.581(9) 1 d . U P F 1
C42' C 0.5852(11) 0.2167(3) 0.9498(6) 0.049(3) Uani 0.419(9) 1 d . U P F 2
H42D H 0.5534 0.1855 0.9223 0.073 Uiso 0.419(9) 1 calc R U P F 2
H42E H 0.6568 0.2094 0.9935 0.073 Uiso 0.419(9) 1 calc R U P F 2
H42F H 0.6025 0.2398 0.9126 0.073 Uiso 0.419(9) 1 calc R U P F 2
C43' C 0.5145(18) 0.2356(8) 0.9761(13) 0.082(5) Uani 0.419(9) 1 d . U P F 2
H43C H 0.4425 0.2154 0.9610 0.098 Uiso 0.419(9) 1 calc R U P F 2
H43D H 0.5463 0.2373 1.0346 0.098 Uiso 0.419(9) 1 calc R U P F 2
O1' O 0.502(2) 0.2609(8) 0.9595(17) 0.148(9) Uani 0.419(9) 1 d . U P F 2
C44 C 0.811(3) 0.0436(16) 0.360(3) 0.137(13) Uani 0.344(3) 1 d D U P G 1
H44A H 0.7905 0.0620 0.3095 0.206 Uiso 0.344(3) 1 calc R U P G 1
H44B H 0.8284 0.0088 0.3509 0.206 Uiso 0.344(3) 1 calc R U P G 1
H44C H 0.8787 0.0591 0.3983 0.206 Uiso 0.344(3) 1 calc R U P G 1
O2 O 0.721(2) 0.0449(11) 0.3872(16) 0.181(11) Uani 0.344(3) 1 d D U P G 1
C45 C 0.7680(17) 0.0421(8) 0.3265(10) 0.076(5) Uani 0.435(3) 1 d D U P H 2
H45A H 0.6882 0.0541 0.3148 0.114 Uiso 0.435(3) 1 calc R U P H 2
H45B H 0.7674 0.0100 0.2999 0.114 Uiso 0.435(3) 1 calc R U P H 2
H45C H 0.8128 0.0666 0.3074 0.114 Uiso 0.435(3) 1 calc R U P H 2
O3 O 0.8165(11) 0.0362(8) 0.4041(8) 0.112(6) Uani 0.435(3) 1 d D U P H 2
C46 C 0.708(3) 0.0004(11) 0.4635(15) 0.27(2) Uani 0.625(3) 1 d D U P I 3
H46A H 0.7116 0.0317 0.4358 0.398 Uiso 0.625(3) 1 calc R U P I 3
H46B H 0.7130 -0.0281 0.4302 0.398 Uiso 0.625(3) 1 calc R U P I 3
H46C H 0.7727 -0.0009 0.5135 0.398 Uiso 0.625(3) 1 calc R U P I 3
O4 O 0.607(3) -0.0017(8) 0.4785(10) 0.276(15) Uani 0.625(3) 1 d D U P I 3
C47 C 0.538(2) 0.0571(10) 0.4365(16) 0.214(12) Uani 0.596(3) 1 d D U P J 4
H47A H 0.4984 0.0783 0.3908 0.321 Uiso 0.596(3) 1 calc R U P J 4
H47B H 0.5921 0.0347 0.4229 0.321 Uiso 0.596(3) 1 calc R U P J 4
H47C H 0.5806 0.0783 0.4814 0.321 Uiso 0.596(3) 1 calc R U P J 4
O5 O 0.459(4) 0.0300(10) 0.4562(14) 0.373(17) Uani 0.596(3) 1 d D U P J 4

loop_
_atom_site_aniso_label
_atom_site_aniso_U_11
_atom_site_aniso_U_22
_atom_site_aniso_U_33
_atom_site_aniso_U_23
_atom_site_aniso_U_13
_atom_site_aniso_U_12
Ru1 0.02509(19) 0.02352(19) 0.0356(2) -0.00001(11) 0.01489(14) -0.00049(11)
N1 0.046(2) 0.052(2) 0.067(3) 0.009(2) 0.0312(19) -0.0018(18)
C1 0.036(2) 0.052(3) 0.072(3) 0.014(2) 0.027(2) -0.003(2)
N2 0.0360(18) 0.0345(17) 0.068(2) 0.0110(17) 0.0232(18) -0.0026(15)
C2 0.073(3) 0.061(3) 0.056(3) 0.015(2) 0.024(3) 0.007(3)
N3 0.0280(15) 0.0295(15) 0.0382(17) -0.0028(13) 0.0096(14) -0.0002(13)
C3 0.053(3) 0.056(3) 0.068(3) 0.023(2) 0.019(3) 0.011(2)
N4 0.0376(19) 0.0386(17) 0.0340(17) 0.0029(14) 0.0139(15) -0.0002(15)
C4 0.061(3) 0.064(3) 0.090(4) -0.003(3) 0.051(3) -0.002(3)
N5 0.0262(16) 0.0286(15) 0.0413(18) -0.0030(13) 0.0150(14) -0.0063(13)
C5 0.058(3) 0.061(3) 0.066(3) -0.003(2) 0.037(2) 0.012(2)
N6 0.0308(16) 0.0296(15) 0.0410(17) -0.0010(13) 0.0182(14) -0.0026(13)
C6 0.082(4) 0.077(4) 0.066(3) -0.007(3) 0.038(3) -0.003(3)
N7 0.0344(16) 0.0309(16) 0.0405(17) -0.0028(13) 0.0198(14) -0.0042(14)
C7 0.085(4) 0.096(5) 0.068(4) -0.028(3) 0.034(3) -0.001(4)
N8 0.0347(17) 0.0335(16) 0.0467(19) 0.0063(14) 0.0209(15) 0.0033(14)
C8 0.084(4) 0.062(3) 0.106(5) -0.028(3) 0.049(4) -0.008(3)
C9 0.092(4) 0.050(3) 0.093(4) 0.006(3) 0.049(3) 0.012(3)
C10 0.066(3) 0.060(3) 0.060(3) -0.001(2) 0.024(2) 0.009(3)
C11 0.043(2) 0.034(2) 0.081(3) -0.002(2) 0.028(2) -0.0099(18)
C12 0.0290(19) 0.0296(18) 0.048(2) 0.0024(17) 0.0140(17) -0.0006(16)
C13 0.035(2) 0.0253(18) 0.069(3) -0.0029(19) 0.019(2) -0.0052(17)
C14 0.038(2) 0.043(2) 0.074(3) -0.013(2) 0.015(2) -0.0101(19)
C15 0.044(2) 0.058(3) 0.058(3) -0.015(2) 0.011(2) -0.009(2)
C16 0.036(2) 0.036(2) 0.046(2) -0.0009(18) 0.0081(18) 0.0010(18)
C17 0.042(2) 0.043(2) 0.048(2) -0.0019(19) 0.0121(19) 0.002(2)
C18 0.077(4) 0.077(4) 0.044(3) -0.008(2) 0.013(3) -0.011(3)
C19 0.103(5) 0.102(5) 0.043(3) -0.006(3) 0.026(3) -0.022(4)
C20 0.092(4) 0.086(4) 0.044(3) 0.003(3) 0.037(3) -0.008(3)
C21 0.059(3) 0.057(3) 0.046(2) 0.007(2) 0.025(2) -0.002(2)
C22 0.047(2) 0.039(2) 0.049(2) -0.0074(18) 0.0288(19) -0.0033(19)
C23 0.057(3) 0.065(3) 0.054(3) -0.016(2) 0.032(2) -0.007(2)
C24 0.073(4) 0.099(4) 0.039(3) -0.002(3) 0.026(3) -0.019(3)
C25 0.047(2) 0.070(3) 0.038(2) 0.006(2) 0.013(2) -0.005(2)
C26 0.032(2) 0.042(2) 0.040(2) 0.0013(18) 0.0113(17) -0.0105(19)
C27 0.0281(19) 0.032(2) 0.045(2) 0.0054(17) 0.0093(17) -0.0052(16)
C28 0.037(2) 0.039(2) 0.060(3) 0.013(2) 0.013(2) 0.0035(19)
C29 0.042(2) 0.038(2) 0.089(4) 0.016(2) 0.020(2) 0.012(2)
C30 0.045(2) 0.041(2) 0.075(3) -0.007(2) 0.031(2) 0.008(2)
C31 0.043(2) 0.037(2) 0.052(2) -0.0035(19) 0.0235(19) 0.0073(19)
C32 0.033(2) 0.050(2) 0.055(2) -0.001(2) 0.0225(19) -0.0052(19)
C33 0.042(2) 0.070(3) 0.067(3) -0.013(3) 0.031(2) -0.021(2)
C34 0.070(3) 0.057(3) 0.067(3) -0.015(2) 0.038(3) -0.032(3)
C35 0.064(3) 0.033(2) 0.068(3) -0.004(2) 0.037(2) -0.014(2)
C36 0.045(2) 0.0296(19) 0.046(2) -0.0026(16) 0.0254(18) -0.0033(18)
C37 0.048(2) 0.0255(18) 0.052(2) 0.0057(16) 0.0296(19) 0.0031(17)
C38 0.067(3) 0.034(2) 0.077(3) 0.006(2) 0.035(3) 0.012(2)
C39 0.069(3) 0.052(3) 0.113(5) 0.022(3) 0.050(3) 0.033(3)
C40 0.040(2) 0.065(3) 0.098(4) 0.021(3) 0.034(3) 0.023(2)
C41 0.036(2) 0.040(2) 0.074(3) 0.012(2) 0.024(2) 0.0025(18)
P1 0.0483(7) 0.0299(5) 0.0516(6) 0.0041(4) 0.0291(5) 0.0005(4)
F1 0.126(3) 0.0516(18) 0.224(5) 0.031(2) 0.143(3) 0.0300(19)
F2 0.080(2) 0.071(2) 0.195(4) 0.039(2) 0.096(3) 0.0092(17)
F3 0.318(9) 0.116(4) 0.110(4) -0.062(3) 0.076(5) -0.138(5)
F4 0.121(3) 0.120(3) 0.068(2) -0.029(2) 0.033(2) -0.042(3)
F5 0.128(3) 0.090(3) 0.159(4) 0.081(3) 0.093(3) 0.050(2)
F6 0.0635(18) 0.076(2) 0.101(2) 0.0522(18) 0.0155(18) -0.0014(16)
P2 0.0431(7) 0.0638(8) 0.0851(10) 0.0135(7) 0.0305(7) 0.0076(6)
F7 0.0504(17) 0.105(2) 0.082(2) 0.0158(19) 0.0069(16) 0.0025(17)
F8 0.0367(14) 0.0724(19) 0.126(3) 0.0233(19) 0.0357(16) 0.0095(13)
F9 0.0624(19) 0.065(2) 0.168(4) 0.033(2) 0.044(2) 0.0147(16)
F10 0.0705(19) 0.0637(17) 0.092(2) -0.0071(16) 0.0396(17) -0.0032(15)
F11 0.117(3) 0.160(4) 0.094(3) 0.044(3) 0.066(2) 0.027(3)
F12 0.0413(15) 0.0785(19) 0.0765(19) -0.0042(16) 0.0214(14) 0.0077(14)
P3 0.0581(8) 0.0327(6) 0.1139(12) 0.0189(7) 0.0347(8) 0.0122(6)
F13 0.299(8) 0.083(3) 0.155(4) 0.036(3) 0.139(5) 0.089(4)
F14 0.128(3) 0.082(2) 0.102(3) 0.010(2) 0.034(2) 0.033(2)
F15 0.0639(18) 0.0370(13) 0.101(2) 0.0146(14) 0.0130(16) 0.0079(13)
F16 0.102(3) 0.0586(19) 0.178(4) 0.061(2) 0.083(3) 0.0395(18)
F17 0.067(2) 0.105(3) 0.194(5) 0.092(3) 0.013(3) 0.002(2)
F18 0.083(3) 0.098(3) 0.152(4) 0.028(3) 0.017(3) -0.022(2)
C42 0.137(12) 0.110(11) 0.133(12) -0.052(10) -0.007(10) 0.054(9)
C43 0.068(6) 0.075(7) 0.113(9) -0.045(6) 0.014(6) -0.004(5)
O1 0.064(4) 0.073(4) 0.052(4) -0.001(3) 0.006(3) -0.006(3)
C42' 0.083(8) 0.029(5) 0.032(5) 0.008(4) 0.017(5) 0.004(5)
C43' 0.073(10) 0.095(13) 0.078(10) -0.004(10) 0.027(8) -0.023(9)
O1' 0.161(16) 0.113(13) 0.167(17) -0.008(12) 0.052(14) 0.027(12)
C44 0.13(3) 0.14(2) 0.10(3) -0.07(2) -0.02(2) 0.06(2)
O2 0.128(17) 0.23(2) 0.152(18) -0.103(17) -0.003(13) 0.038(16)
C45 0.081(12) 0.084(10) 0.058(8) -0.025(9) 0.014(9) 0.001(10)
O3 0.048(6) 0.193(15) 0.075(8) -0.047(10) -0.009(6) 0.013(8)
C46 0.25(2) 0.17(2) 0.19(2) -0.109(17) -0.18(2) 0.10(2)
O4 0.34(3) 0.179(16) 0.162(15) -0.022(12) -0.12(2) -0.05(2)
C47 0.20(2) 0.18(2) 0.18(2) -0.065(16) -0.049(16) 0.018(15)
O5 0.70(4) 0.25(2) 0.139(14) -0.022(15) 0.10(2) -0.21(3)

loop_
_atom_type_symbol
_atom_type_description
_atom_type_scat_dispersion_real
_atom_type_scat_dispersion_imag
_atom_type_scat_source
C C 0.0033 0.0016 'International Tables Vol C Tables 4.2.6.8 and 6.1.1.4'
H H 0.0000 0.0000 'International Tables Vol C Tables 4.2.6.8 and 6.1.1.4'
N N 0.0061 0.0033 'International Tables Vol C Tables 4.2.6.8 and 6.1.1.4'
F F 0.0171 0.0103 'International Tables Vol C Tables 4.2.6.8 and 6.1.1.4'
P P 0.1023 0.0942 'International Tables Vol C Tables 4.2.6.8 and 6.1.1.4'
Ru Ru -1.2594 0.8363 'International Tables Vol C Tables 4.2.6.8 and 6.1.1.4'
O O 0.0106 0.0060 'International Tables Vol C Tables 4.2.6.8 and 6.1.1.4'

loop_
_geom_angle_atom_site_label_1
_geom_angle_atom_site_label_2
_geom_angle_atom_site_label_3
_geom_angle
N3 Ru1 N6 90.16(13)
N3 Ru1 N5 94.31(12)
N6 Ru1 N5 78.99(13)
N3 Ru1 N7 172.20(12)
N6 Ru1 N7 95.80(12)
N5 Ru1 N7 91.77(12)
N3 Ru1 N4 79.03(13)
N6 Ru1 N4 97.50(13)
N5 Ru1 N4 172.52(12)
N7 Ru1 N4 95.16(13)
N3 Ru1 N8 95.78(13)
N6 Ru1 N8 171.60(12)
N5 Ru1 N8 94.61(13)
N7 Ru1 N8 78.85(13)
N4 Ru1 N8 89.47(13)
C1 N1 C2 108.5(4)
C1 N1 C4 124.4(4)
C2 N1 C4 126.9(5)
N1 C1 N2 109.3(4)
C1 N2 C3 107.5(4)
C1 N2 C11 124.2(4)
C3 N2 C11 128.2(4)
C3 C2 N1 107.6(5)
C12 N3 C16 117.9(3)
C12 N3 Ru1 126.4(3)
C16 N3 Ru1 115.7(3)
C2 C3 N2 107.1(4)
C21 N4 C17 118.1(4)
C21 N4 Ru1 127.2(3)
C17 N4 Ru1 114.7(3)
N1 C4 C5 110.6(4)
C22 N5 C26 117.6(4)
C22 N5 Ru1 126.6(3)
C26 N5 Ru1 115.4(3)
C6 C5 C10 120.7(5)
C6 C5 C4 120.4(5)
C10 C5 C4 118.9(5)
C31 N6 C27 117.1(3)
C31 N6 Ru1 127.2(3)
C27 N6 Ru1 115.7(3)
C7 C6 C5 121.6(6)
C32 N7 C36 118.2(3)
C32 N7 Ru1 126.2(3)
C36 N7 Ru1 115.5(2)
C6 C7 C8 120.1(6)
C41 N8 C37 117.7(3)
C41 N8 Ru1 126.5(3)
C37 N8 Ru1 115.6(3)
C7 C8 C9 118.6(6)
C8 C9 C10 120.0(6)
C5 C10 C9 119.0(5)
N2 C11 C13 113.4(3)
N3 C12 C13 123.7(4)
C12 C13 C14 116.8(4)
C12 C13 C11 122.2(4)
C14 C13 C11 121.0(4)
C15 C14 C13 120.3(4)
C14 C15 C16 119.8(5)
N3 C16 C15 121.3(4)
N3 C16 C17 114.9(4)
C15 C16 C17 123.8(4)
N4 C17 C18 121.4(5)
N4 C17 C16 115.0(4)
C18 C17 C16 123.6(4)
C19 C18 C17 119.4(5)
C20 C19 C18 119.2(5)
C19 C20 C21 119.5(5)
N4 C21 C20 122.4(5)
N5 C22 C23 124.3(4)
C22 C23 C24 117.3(5)
C25 C24 C23 120.2(4)
C24 C25 C26 119.3(5)
N5 C26 C25 121.3(4)
N5 C26 C27 115.0(3)
C25 C26 C27 123.7(4)
N6 C27 C28 121.5(4)
N6 C27 C26 114.7(3)
C28 C27 C26 123.8(4)
C29 C28 C27 119.9(4)
C28 C29 C30 118.5(4)
C31 C30 C29 119.9(4)
N6 C31 C30 123.0(4)
N7 C32 C33 122.2(4)
C34 C33 C32 119.8(4)
C35 C34 C33 119.2(4)
C34 C35 C36 120.4(4)
N7 C36 C35 120.2(4)
N7 C36 C37 115.0(3)
C35 C36 C37 124.8(4)
N8 C37 C38 121.6(4)
N8 C37 C36 114.9(3)
C38 C37 C36 123.4(4)
C37 C38 C39 119.4(5)
C40 C39 C38 118.7(4)
C39 C40 C41 119.3(5)
N8 C41 C40 123.1(4)
F3 P1 F2 92.2(4)
F3 P1 F5 89.8(3)
F2 P1 F5 87.7(2)
F3 P1 F1 92.1(4)
F2 P1 F1 175.8(3)
F5 P1 F1 92.0(2)
F3 P1 F6 93.6(3)
F2 P1 F6 90.9(2)
F5 P1 F6 176.4(3)
F1 P1 F6 89.2(2)
F3 P1 F4 178.6(3)
F2 P1 F4 88.8(3)
F5 P1 F4 91.3(3)
F1 P1 F4 86.9(3)
F6 P1 F4 85.4(2)
F11 P2 F7 91.4(2)
F11 P2 F9 90.7(3)
F7 P2 F9 90.6(2)
F11 P2 F10 91.5(2)
F7 P2 F10 91.1(2)
F9 P2 F10 177.2(2)
F11 P2 F12 178.7(2)
F7 P2 F12 89.87(19)
F9 P2 F12 89.1(2)
F10 P2 F12 88.66(19)
F11 P2 F8 90.5(2)
F7 P2 F8 178.1(2)
F9 P2 F8 89.14(18)
F10 P2 F8 89.16(18)
F12 P2 F8 88.24(18)
F13 P3 F17 93.4(4)
F13 P3 F18 93.6(4)
F17 P3 F18 173.0(4)
F13 P3 F16 90.3(2)
F17 P3 F16 90.0(2)
F18 P3 F16 89.4(2)
F13 P3 F15 91.8(2)
F17 P3 F15 90.08(18)
F18 P3 F15 90.28(19)
F16 P3 F15 177.9(2)
F13 P3 F14 178.0(2)
F17 P3 F14 86.8(3)
F18 P3 F14 86.2(3)
F16 P3 F14 87.7(2)
F15 P3 F14 90.1(2)
C42 C43 O1 122.9(11)
C43' C42' O1' 25.8(12)
O1' C43' C42' 108(3)
C43' O1' C42' 46(3)

loop_
_geom_bond_atom_site_label_1
_geom_bond_atom_site_label_2
_geom_bond_distance
Ru1 N3 2.055(3)
Ru1 N6 2.055(3)
Ru1 N5 2.056(3)
Ru1 N7 2.061(3)
Ru1 N4 2.063(3)
Ru1 N8 2.063(3)
N1 C1 1.311(7)
N1 C2 1.367(6)
N1 C4 1.483(7)
C1 N2 1.333(6)
N2 C3 1.379(6)
N2 C11 1.466(6)
C2 C3 1.339(8)
N3 C12 1.335(5)
N3 C16 1.359(5)
N4 C21 1.330(6)
N4 C17 1.377(6)
C4 C5 1.530(8)
N5 C22 1.343(5)
N5 C26 1.370(5)
C5 C6 1.364(8)
C5 C10 1.364(8)
N6 C31 1.356(5)
N6 C27 1.369(5)
C6 C7 1.360(9)
N7 C32 1.349(5)
N7 C36 1.369(5)
C7 C8 1.390(10)
N8 C41 1.334(5)
N8 C37 1.365(5)
C8 C9 1.403(9)
C9 C10 1.409(8)
C11 C13 1.502(7)
C12 C13 1.389(6)
C13 C14 1.403(7)
C14 C15 1.344(8)
C15 C16 1.394(6)
C16 C17 1.467(7)
C17 C18 1.386(7)
C18 C19 1.384(9)
C19 C20 1.361(9)
C20 C21 1.401(7)
C22 C23 1.365(6)
C23 C24 1.398(8)
C24 C25 1.369(8)
C25 C26 1.385(6)
C26 C27 1.462(6)
C27 C28 1.393(6)
C28 C29 1.367(7)
C29 C30 1.382(8)
C30 C31 1.360(6)
C32 C33 1.375(6)
C33 C34 1.367(7)
C34 C35 1.355(7)
C35 C36 1.398(6)
C36 C37 1.464(6)
C37 C38 1.383(6)
C38 C39 1.388(8)
C39 C40 1.368(8)
C40 C41 1.382(7)
P1 F3 1.524(4)
P1 F2 1.568(3)
P1 F5 1.577(3)
P1 F1 1.586(3)
P1 F6 1.589(3)
P1 F4 1.592(4)
P2 F11 1.570(5)
P2 F7 1.587(3)
P2 F9 1.594(4)
P2 F10 1.599(4)
P2 F12 1.604(4)
P2 F8 1.609(3)
P3 F13 1.519(5)
P3 F17 1.569(4)
P3 F18 1.582(4)
P3 F16 1.598(3)
P3 F15 1.604(3)
P3 F14 1.624(5)
C42 C43 1.262(15)
C43 O1 1.352(13)
C42' C43' 1.22(2)
C42' O1' 1.60(2)
C43' O1' 0.73(3)
C44 O2 1.33(2)
C45 O3 1.327(17)
C46 O4 1.34(2)
C47 O5 1.34(2)
